data_4073334
loop_
_publ_author_name
'Choukroun, Robert'
'Lorber, Christian'
'Vendier, Laure'

_publ_section_title
;
 CC and CN Coupling of Nitriles Mediated by B(C6F5)3and Cp2ZrPh2
;
_journal_issue 15
_journal_name_full Organometallics
_journal_page_first 3784
_journal_paper_doi 10.1021/om700261m
_journal_volume 26
_journal_year 2007
_chemical_compound_source 'synthesis as described'
_chemical_formula_moiety 'C40 H23 B1 F15 N3 Zr1'
_chemical_formula_sum 'C40 H23 B F15 N3 Zr'
_chemical_formula_weight 932.64
_chemical_name_systematic
;
 ?
;
_space_group_IT_number 15
_symmetry_cell_setting monoclinic
_symmetry_Int_Tables_number 15
_symmetry_space_group_name_Hall '-C 2yc'
_symmetry_space_group_name_H-M 'C 1 2/c 1'
_atom_sites_solution_hydrogens geom
_atom_sites_solution_primary direct
_atom_sites_solution_secondary difmap
_cell_angle_alpha 90
_cell_angle_beta 102.140(4)
_cell_angle_gamma 90
_cell_formula_units_Z 8
_cell_length_a 30.7452(17)
_cell_length_b 14.0485(7)
_cell_length_c 18.9224(9)
_cell_measurement_reflns_used 8000
_cell_measurement_temperature 180(2)
_cell_measurement_theta_max 26.05
_cell_measurement_theta_min 1.65
_cell_measurement_wavelength 0.71073
_cell_volume 7990.3(7)
_computing_cell_refinement 'Stoe IPDS software (Stoe, 1996)'
_computing_data_collection 'Stoe IPDS software (Stoe, 1996)'
_computing_data_reduction 'XRED (Stoe, 1.08, 1996)'
_computing_molecular_graphics 'Ortep-3 for Windows (Farrugia, 1997)'
_computing_publication_material 'WinGX publication routines (Farrugia, 1999)'
_computing_structure_refinement 'SHELXL-97 (Sheldrick, 1997)'
_computing_structure_solution 'SHELXS-97 (Sheldrick, 1997)'
_diffrn_ambient_temperature 180
_diffrn_measured_fraction_theta_full 0.991
_diffrn_measured_fraction_theta_max 0.991
_diffrn_measurement_device 'Stoe IPDS'
_diffrn_measurement_method \f
_diffrn_radiation_monochromator graphite
_diffrn_radiation_source 'fine-focus sealed tube'
_diffrn_radiation_type MoK\a
_diffrn_radiation_wavelength 0.71073
_diffrn_reflns_av_R_equivalents 0.0413
_diffrn_reflns_av_unetI/netI 0.0367
_diffrn_reflns_limit_h_max 34
_diffrn_reflns_limit_h_min -29
_diffrn_reflns_limit_k_max 15
_diffrn_reflns_limit_k_min -15
_diffrn_reflns_limit_l_max 20
_diffrn_reflns_limit_l_min -20
_diffrn_reflns_number 21423
_diffrn_reflns_theta_full 23.26
_diffrn_reflns_theta_max 23.26
_diffrn_reflns_theta_min 3.2
_diffrn_standards_decay_% 0.1
_diffrn_standards_interval_time 4
_diffrn_standards_number 200
_exptl_absorpt_coefficient_mu 0.379
_exptl_absorpt_correction_T_max 0.957
_exptl_absorpt_correction_T_min 0.907
_exptl_absorpt_correction_type refdelf
_exptl_absorpt_process_details
;
(See: Walker, N. & Stuart, D. (1983) Acta Cryst. A39, 158-166)
;
_exptl_crystal_colour 'light yellow'
_exptl_crystal_density_diffrn 1.551
_exptl_crystal_density_method 'not measured'
_exptl_crystal_description platelet
_exptl_crystal_F_000 3712
_exptl_crystal_size_max 0.28
_exptl_crystal_size_mid 0.2
_exptl_crystal_size_min 0.11
_refine_diff_density_max 0.277
_refine_diff_density_min -0.34
_refine_diff_density_rms 0.054
_refine_ls_extinction_method none
_refine_ls_goodness_of_fit_ref 0.994
_refine_ls_hydrogen_treatment constr
_refine_ls_matrix_type full
_refine_ls_number_parameters 546
_refine_ls_number_reflns 5687
_refine_ls_number_restraints 2
_refine_ls_restrained_S_all 1.027
_refine_ls_R_factor_all 0.0459
_refine_ls_R_factor_gt 0.0326
_refine_ls_shift/su_max 0.002
_refine_ls_shift/su_mean 0
_refine_ls_structure_factor_coef Fsqd
_refine_ls_weighting_details 'calc w=1/[\s^2^(Fo^2^)+(0.0508P)^2^+0.0000P] where P=(Fo^2^+2Fc^2^)/3'
_refine_ls_weighting_scheme calc
_refine_ls_wR_factor_gt 0.0802
_refine_ls_wR_factor_ref 0.0856
_reflns_number_gt 4359
_reflns_number_total 5687
_reflns_threshold_expression >2sigma(I)
_cod_data_source_file om700261m-file003.cif
_cod_data_source_block (4)
_cod_database_code 4073334

loop_
_symmetry_equiv_pos_as_xyz
'x, y, z'
'-x, y, -z+1/2'
'x+1/2, y+1/2, z'
'-x+1/2, y+1/2, -z+1/2'
'-x, -y, -z'
'x, -y, z-1/2'
'-x+1/2, -y+1/2, -z'
'x+1/2, -y+1/2, z-1/2'

loop_
_atom_site_label
_atom_site_type_symbol
_atom_site_fract_x
_atom_site_fract_y
_atom_site_fract_z
_atom_site_U_iso_or_equiv
_atom_site_adp_type
_atom_site_occupancy
_atom_site_symmetry_multiplicity
_atom_site_calc_flag
_atom_site_refinement_flags
Zr1 Zr 0.422052(8) 0.75169(2) 0.383929(14) 0.02321(11) Uani 1 1 d .
F102 F 0.15633(6) 0.69133(13) 0.41262(9) 0.0404(5) Uani 1 1 d .
F103 F 0.17060(7) 0.50523(13) 0.41761(11) 0.0555(6) Uani 1 1 d .
F104 F 0.18807(7) 0.41158(13) 0.30018(12) 0.0629(6) Uani 1 1 d .
F105 F 0.19054(6) 0.51147(13) 0.17788(11) 0.0520(5) Uani 1 1 d .
F106 F 0.18136(6) 0.69664(13) 0.17385(9) 0.0419(5) Uani 1 1 d .
F108 F 0.13607(5) 1.00810(11) 0.34253(9) 0.0349(4) Uani 1 1 d .
F109 F 0.06006(6) 1.06473(13) 0.37428(10) 0.0452(5) Uani 1 1 d .
F110 F -0.00936(6) 0.94118(14) 0.36406(10) 0.0489(5) Uani 1 1 d .
F111 F 0.00082(5) 0.75798(13) 0.32507(9) 0.0403(5) Uani 1 1 d .
F112 F 0.07585(5) 0.69896(12) 0.29321(9) 0.0361(4) Uani 1 1 d .
F114 F 0.22004(6) 0.98326(13) 0.26152(10) 0.0468(5) Uani 1 1 d .
F115 F 0.21858(7) 1.05190(15) 0.13111(11) 0.0611(6) Uani 1 1 d .
F116 F 0.15866(7) 0.98918(15) 0.01459(10) 0.0612(6) Uani 1 1 d .
F117 F 0.09712(7) 0.85631(15) 0.03337(10) 0.0573(6) Uani 1 1 d .
F118 F 0.09831(6) 0.78483(12) 0.16365(9) 0.0375(4) Uani 1 1 d .
N1 N 0.19513(8) 0.85934(17) 0.36202(12) 0.0274(6) Uani 1 1 d D
C3 C 0.26207(9) 0.7947(2) 0.33696(17) 0.0310(7) Uani 1 1 d .
H3 H 0.2465 0.7691 0.2923 0.037 Uiso 1 1 calc R
N2 N 0.34608(9) 0.77005(18) 0.37141(14) 0.0335(6) Uani 1 1 d .
N3 N 0.40541(8) 0.91128(18) 0.38365(14) 0.0374(7) Uani 1 1 d D
B1 B 0.15941(11) 0.8224(2) 0.29714(18) 0.0254(8) Uani 1 1 d .
C1 C 0.23888(9) 0.8435(2) 0.37996(15) 0.0279(7) Uani 1 1 d .
C2 C 0.26245(11) 0.8858(3) 0.45054(17) 0.0458(9) Uani 1 1 d .
H2A H 0.2591 0.9552 0.4487 0.069 Uiso 1 1 calc R
H2B H 0.2941 0.8695 0.4592 0.069 Uiso 1 1 calc R
H2C H 0.2496 0.8603 0.4898 0.069 Uiso 1 1 calc R
C4 C 0.30818(11) 0.7818(2) 0.35731(17) 0.0308(7) Uani 1 1 d .
C5 C 0.42602(12) 0.7626(2) 0.51626(16) 0.0421(9) Uani 1 1 d .
H5 H 0.4159 0.8178 0.542 0.05 Uiso 1 1 calc R
C6 C 0.46976(11) 0.7461(3) 0.50841(16) 0.0421(9) Uani 1 1 d .
H6 H 0.4959 0.7882 0.527 0.05 Uiso 1 1 calc R
C7 C 0.47168(11) 0.6562(3) 0.47895(17) 0.0423(9) Uani 1 1 d .
H7 H 0.4994 0.6225 0.4733 0.051 Uiso 1 1 calc R
C8 C 0.42943(11) 0.6148(2) 0.47103(17) 0.0379(8) Uani 1 1 d .
H8 H 0.422 0.547 0.4577 0.046 Uiso 1 1 calc R
C9 C 0.40130(11) 0.6798(2) 0.49402(16) 0.0371(8) Uani 1 1 d .
H9 H 0.3704 0.6666 0.5003 0.044 Uiso 1 1 calc R
C10 C 0.45741(10) 0.6623(2) 0.29809(16) 0.0348(8) Uani 1 1 d .
H10 H 0.4887 0.6382 0.3085 0.042 Uiso 1 1 calc R
C11 C 0.44312(10) 0.7481(2) 0.26341(16) 0.0356(8) Uani 1 1 d .
H11 H 0.4624 0.7956 0.2453 0.043 Uiso 1 1 calc R
C12 C 0.39621(10) 0.7488(2) 0.24907(16) 0.0357(8) Uani 1 1 d .
H12 H 0.3765 0.7969 0.2193 0.043 Uiso 1 1 calc R
C13 C 0.38262(11) 0.6620(2) 0.27334(17) 0.0389(8) Uani 1 1 d .
H13 H 0.3512 0.6389 0.2648 0.047 Uiso 1 1 calc R
C14 C 0.41969(11) 0.6083(2) 0.30260(16) 0.0375(8) Uani 1 1 d .
H14 H 0.4196 0.5402 0.318 0.045 Uiso 1 1 calc R
C15 C 0.43494(11) 0.9777(2) 0.38731(17) 0.0400(8) Uani 1 1 d .
C16 C 0.42365(13) 1.0801(2) 0.3904(2) 0.0613(12) Uani 1 1 d .
H16A H 0.3921 1.0867 0.3918 0.092 Uiso 1 1 calc R
H16B H 0.4295 1.1125 0.3474 0.092 Uiso 1 1 calc R
H16C H 0.4419 1.1088 0.4339 0.092 Uiso 1 1 calc R
C17 C 0.48011(10) 0.9455(2) 0.38913(17) 0.0346(8) Uani 1 1 d .
C18 C 0.51559(12) 1.0090(3) 0.3896(2) 0.0540(10) Uani 1 1 d .
H18 H 0.5102 1.0756 0.3865 0.065 Uiso 1 1 calc R
C19 C 0.55797(12) 0.9752(3) 0.3945(2) 0.0602(11) Uani 1 1 d .
H19 H 0.5819 1.0179 0.3947 0.072 Uiso 1 1 calc R
C20 C 0.56532(11) 0.8789(3) 0.39892(19) 0.0505(10) Uani 1 1 d .
H20 H 0.5947 0.8553 0.4034 0.061 Uiso 1 1 calc R
C21 C 0.53053(10) 0.8157(2) 0.39707(16) 0.0369(8) Uani 1 1 d .
H21 H 0.5367 0.7494 0.4003 0.044 Uiso 1 1 calc R
C22 C 0.48632(10) 0.8468(2) 0.39058(15) 0.0311(7) Uani 1 1 d .
C101 C 0.16660(9) 0.7052(2) 0.29294(15) 0.0251(7) Uani 1 1 d .
C102 C 0.16559(9) 0.6501(2) 0.35262(16) 0.0293(7) Uani 1 1 d .
C103 C 0.17251(10) 0.5537(2) 0.35658(19) 0.0385(8) Uani 1 1 d .
C104 C 0.18087(10) 0.5063(2) 0.2972(2) 0.0415(9) Uani 1 1 d .
C105 C 0.18264(10) 0.5569(2) 0.23674(18) 0.0367(8) Uani 1 1 d .
C106 C 0.17667(9) 0.6534(2) 0.23536(17) 0.0313(7) Uani 1 1 d .
C107 C 0.11075(9) 0.8502(2) 0.31653(14) 0.0231(7) Uani 1 1 d .
C108 C 0.10311(9) 0.9426(2) 0.33704(15) 0.0268(7) Uani 1 1 d .
C109 C 0.06407(10) 0.9737(2) 0.35294(15) 0.0307(7) Uani 1 1 d .
C110 C 0.02907(10) 0.9121(2) 0.34787(16) 0.0326(8) Uani 1 1 d .
C111 C 0.03450(9) 0.8208(2) 0.32786(15) 0.0303(7) Uani 1 1 d .
C112 C 0.07419(9) 0.7920(2) 0.31213(15) 0.0265(7) Uani 1 1 d .
C113 C 0.16033(9) 0.8761(2) 0.21998(16) 0.0259(7) Uani 1 1 d .
C114 C 0.18905(10) 0.9465(2) 0.20709(17) 0.0326(8) Uani 1 1 d .
C115 C 0.18904(11) 0.9841(2) 0.13940(19) 0.0402(8) Uani 1 1 d .
C116 C 0.15867(11) 0.9531(3) 0.08080(18) 0.0413(9) Uani 1 1 d .
C117 C 0.12785(11) 0.8866(2) 0.09027(17) 0.0377(8) Uani 1 1 d .
C118 C 0.12903(10) 0.8517(2) 0.15809(16) 0.0292(7) Uani 1 1 d .
H1 H 0.1868 0.8951 0.3997 0.035 Uiso 1 1 d D
H3B H 0.3719 0.939 0.3783 0.035 Uiso 1 1 d D

loop_
_atom_site_aniso_label
_atom_site_aniso_U_11
_atom_site_aniso_U_22
_atom_site_aniso_U_33
_atom_site_aniso_U_23
_atom_site_aniso_U_13
_atom_site_aniso_U_12
Zr1 0.02134(17) 0.02418(18) 0.02455(17) -0.00100(13) 0.00585(11) 0.00092(12)
F102 0.0417(11) 0.0441(12) 0.0361(11) 0.0082(9) 0.0094(8) 0.0087(9)
F103 0.0592(13) 0.0421(12) 0.0609(13) 0.0195(10) 0.0026(10) -0.0017(10)
F104 0.0653(14) 0.0232(12) 0.0912(17) -0.0022(10) -0.0039(12) 0.0054(10)
F105 0.0476(12) 0.0393(12) 0.0649(13) -0.0212(10) 0.0023(10) 0.0109(9)
F106 0.0510(12) 0.0406(12) 0.0380(11) -0.0031(9) 0.0183(9) 0.0097(9)
F108 0.0350(10) 0.0271(10) 0.0415(10) 0.0002(8) 0.0054(8) 0.0032(8)
F109 0.0480(12) 0.0371(12) 0.0509(12) -0.0038(9) 0.0117(9) 0.0194(9)
F110 0.0343(11) 0.0658(14) 0.0510(12) 0.0096(10) 0.0185(9) 0.0227(10)
F111 0.0213(9) 0.0571(13) 0.0421(11) 0.0088(9) 0.0059(8) -0.0030(9)
F112 0.0265(10) 0.0312(11) 0.0493(11) -0.0019(8) 0.0050(8) -0.0022(8)
F114 0.0384(11) 0.0440(12) 0.0533(12) 0.0078(9) -0.0010(9) -0.0151(9)
F115 0.0507(13) 0.0592(14) 0.0752(15) 0.0269(11) 0.0170(11) -0.0099(11)
F116 0.0745(15) 0.0701(15) 0.0434(12) 0.0219(11) 0.0226(11) 0.0122(12)
F117 0.0687(14) 0.0641(14) 0.0324(11) -0.0005(10) -0.0045(10) -0.0028(11)
F118 0.0378(10) 0.0356(10) 0.0354(10) -0.0032(8) -0.0005(8) -0.0075(8)
N1 0.0222(14) 0.0306(15) 0.0284(14) -0.0041(11) 0.0030(11) 0.0040(11)
C3 0.0178(16) 0.0338(18) 0.0395(19) -0.0049(15) 0.0016(14) -0.0039(13)
N2 0.0233(15) 0.0360(17) 0.0414(16) -0.0033(12) 0.0073(12) 0.0005(12)
N3 0.0296(15) 0.0307(16) 0.0496(18) -0.0022(13) 0.0029(12) 0.0000(12)
B1 0.0205(18) 0.0252(19) 0.030(2) -0.0018(15) 0.0034(15) 0.0027(14)
C1 0.0238(17) 0.0262(17) 0.0321(18) 0.0014(13) 0.0026(14) -0.0012(13)
C2 0.0333(19) 0.062(3) 0.037(2) -0.0145(17) -0.0048(15) 0.0031(17)
C4 0.033(2) 0.0246(17) 0.0358(19) -0.0024(13) 0.0084(15) -0.0020(14)
C5 0.059(2) 0.050(2) 0.0205(17) -0.0011(15) 0.0147(16) -0.0039(18)
C6 0.037(2) 0.062(3) 0.0247(17) 0.0048(17) -0.0001(14) -0.0139(18)
C7 0.038(2) 0.055(3) 0.032(2) 0.0127(17) 0.0036(15) 0.0115(17)
C8 0.049(2) 0.0301(19) 0.0332(19) 0.0103(15) 0.0042(16) -0.0014(16)
C9 0.0344(19) 0.048(2) 0.0305(18) 0.0106(16) 0.0099(15) -0.0066(17)
C10 0.0306(18) 0.042(2) 0.0332(18) -0.0070(15) 0.0098(14) 0.0089(15)
C11 0.0396(19) 0.047(2) 0.0233(16) -0.0043(15) 0.0130(14) -0.0052(16)
C12 0.0373(19) 0.045(2) 0.0218(16) 0.0010(15) 0.0002(14) 0.0071(16)
C13 0.0328(19) 0.048(2) 0.0335(19) -0.0153(16) 0.0018(15) -0.0058(16)
C14 0.053(2) 0.0286(19) 0.0317(19) -0.0084(14) 0.0103(16) 0.0031(16)
C15 0.044(2) 0.032(2) 0.041(2) -0.0027(15) 0.0006(16) -0.0003(16)
C16 0.056(2) 0.027(2) 0.094(3) -0.005(2) 0.001(2) -0.0006(18)
C17 0.0330(19) 0.0284(19) 0.041(2) -0.0034(15) 0.0058(15) -0.0057(15)
C18 0.050(2) 0.038(2) 0.076(3) -0.0092(19) 0.016(2) -0.0152(18)
C19 0.039(2) 0.058(3) 0.089(3) -0.023(2) 0.026(2) -0.022(2)
C20 0.0293(19) 0.066(3) 0.059(2) -0.026(2) 0.0163(17) -0.0075(18)
C21 0.0269(18) 0.046(2) 0.039(2) -0.0120(16) 0.0092(15) -0.0052(15)
C22 0.0325(18) 0.036(2) 0.0252(17) -0.0029(14) 0.0062(14) -0.0038(14)
C101 0.0139(15) 0.0262(17) 0.0338(18) -0.0025(14) 0.0020(13) 0.0012(12)
C102 0.0225(16) 0.0302(19) 0.0336(19) -0.0005(15) 0.0022(14) 0.0045(13)
C103 0.0262(18) 0.036(2) 0.050(2) 0.0133(17) -0.0011(15) -0.0001(15)
C104 0.0298(19) 0.0227(19) 0.065(3) -0.0060(18) -0.0066(17) 0.0029(14)
C105 0.0252(18) 0.035(2) 0.046(2) -0.0121(17) 0.0000(15) 0.0071(14)
C106 0.0206(16) 0.0302(19) 0.041(2) -0.0022(15) 0.0023(14) 0.0044(13)
C107 0.0239(16) 0.0248(17) 0.0196(15) 0.0034(12) 0.0024(12) 0.0018(13)
C108 0.0251(17) 0.0300(18) 0.0240(17) 0.0052(13) 0.0019(13) 0.0046(14)
C109 0.0367(19) 0.0288(18) 0.0258(17) 0.0042(14) 0.0051(14) 0.0140(15)
C110 0.0246(17) 0.048(2) 0.0261(18) 0.0096(15) 0.0065(14) 0.0164(15)
C111 0.0229(17) 0.042(2) 0.0244(17) 0.0070(14) 0.0024(13) 0.0017(15)
C112 0.0256(17) 0.0248(17) 0.0272(17) 0.0040(13) 0.0009(13) 0.0058(13)
C113 0.0217(16) 0.0240(17) 0.0331(18) -0.0032(13) 0.0083(13) 0.0040(13)
C114 0.0254(17) 0.0313(19) 0.040(2) 0.0009(15) 0.0033(15) 0.0007(14)
C115 0.0331(19) 0.033(2) 0.057(2) 0.0138(17) 0.0172(17) 0.0022(15)
C116 0.047(2) 0.046(2) 0.034(2) 0.0127(17) 0.0144(17) 0.0130(18)
C117 0.042(2) 0.040(2) 0.0277(19) -0.0017(15) 0.0001(16) 0.0075(16)
C118 0.0302(17) 0.0252(18) 0.0331(19) -0.0009(14) 0.0089(14) 0.0012(14)

loop_
_atom_type_symbol
_atom_type_description
_atom_type_scat_dispersion_real
_atom_type_scat_dispersion_imag
_atom_type_scat_source
C C 0.0033 0.0016 'International Tables Vol C Tables 4.2.6.8 and 6.1.1.4'
H H 0 0 'International Tables Vol C Tables 4.2.6.8 and 6.1.1.4'
B B 0.0013 0.0007 'International Tables Vol C Tables 4.2.6.8 and 6.1.1.4'
N N 0.0061 0.0033 'International Tables Vol C Tables 4.2.6.8 and 6.1.1.4'
F F 0.0171 0.0103 'International Tables Vol C Tables 4.2.6.8 and 6.1.1.4'
Zr Zr -2.9673 0.5597 'International Tables Vol C Tables 4.2.6.8 and 6.1.1.4'

loop_
_geom_angle_atom_site_label_1
_geom_angle_atom_site_label_2
_geom_angle_atom_site_label_3
_geom_angle
N3 Zr1 N2 70.83(9)
N3 Zr1 C22 68.44(10)
N2 Zr1 C22 139.17(10)
N3 Zr1 C10 128.38(10)
N2 Zr1 C10 124.22(10)
C22 Zr1 C10 81.06(11)
N3 Zr1 C5 84.61(11)
N2 Zr1 C5 86.03(10)
C22 Zr1 C5 92.76(11)
C10 Zr1 C5 139.12(11)
N3 Zr1 C7 128.97(11)
N2 Zr1 C7 125.89(10)
C22 Zr1 C7 83.56(11)
C10 Zr1 C7 85.03(11)
C5 Zr1 C7 54.08(12)
N3 Zr1 C11 96.77(10)
N2 Zr1 C11 111.04(10)
C22 Zr1 C11 71.71(10)
C10 Zr1 C11 32.64(10)
C5 Zr1 C11 162.42(11)
C7 Zr1 C11 114.25(11)
N3 Zr1 C6 96.83(11)
N2 Zr1 C6 118.68(10)
C22 Zr1 C6 69.50(10)
C10 Zr1 C6 110.50(11)
C5 Zr1 C6 32.68(11)
C7 Zr1 C6 32.27(11)
C11 Zr1 C6 130.22(11)
N3 Zr1 C12 89.48(10)
N2 Zr1 C12 78.50(10)
C22 Zr1 C12 98.37(10)
C10 Zr1 C12 54.11(10)
C5 Zr1 C12 164.51(11)
C7 Zr1 C12 137.75(11)
C11 Zr1 C12 32.72(10)
C6 Zr1 C12 162.81(11)
N3 Zr1 C8 137.51(10)
N2 Zr1 C8 95.88(10)
C22 Zr1 C8 115.99(10)
C10 Zr1 C8 92.89(11)
C5 Zr1 C8 53.68(11)
C7 Zr1 C8 32.54(11)
C11 Zr1 C8 125.34(11)
C6 Zr1 C8 53.40(11)
C12 Zr1 C8 128.36(11)
N3 Zr1 C9 107.37(11)
N2 Zr1 C9 72.72(10)
C22 Zr1 C9 122.49(10)
C10 Zr1 C9 124.18(11)
C5 Zr1 C9 32.62(10)
C7 Zr1 C9 53.81(11)
C11 Zr1 C9 155.14(11)
C6 Zr1 C9 53.70(10)
C12 Zr1 C9 139.00(11)
C8 Zr1 C9 32.07(10)
N3 Zr1 C13 114.64(10)
N2 Zr1 C13 70.85(10)
C22 Zr1 C13 125.17(11)
C10 Zr1 C13 53.41(10)
C5 Zr1 C13 141.19(11)
C7 Zr1 C13 116.36(12)
C11 Zr1 C13 53.47(11)
C6 Zr1 C13 148.19(12)
C12 Zr1 C13 32.24(10)
C8 Zr1 C13 97.08(11)
C9 Zr1 C13 108.96(11)
C1 N1 B1 130.7(2)
C1 C3 C4 121.6(3)
C4 N2 Zr1 172.4(3)
C15 N3 Zr1 123.3(2)
N1 B1 C113 113.9(2)
N1 B1 C107 105.5(2)
C113 B1 C107 105.8(2)
N1 B1 C101 106.8(2)
C113 B1 C101 112.5(2)
C107 B1 C101 112.2(2)
N1 C1 C3 123.6(3)
N1 C1 C2 115.6(3)
C3 C1 C2 120.7(3)
N2 C4 C3 177.4(3)
C6 C5 C9 107.6(3)
C6 C5 Zr1 74.23(18)
C9 C5 Zr1 74.84(17)
C7 C6 C5 108.4(3)
C7 C6 Zr1 73.50(18)
C5 C6 Zr1 73.09(17)
C6 C7 C8 107.7(3)
C6 C7 Zr1 74.23(18)
C8 C7 Zr1 74.51(18)
C9 C8 C7 108.6(3)
C9 C8 Zr1 74.12(18)
C7 C8 Zr1 72.94(18)
C8 C9 C5 107.7(3)
C8 C9 Zr1 73.81(18)
C5 C9 Zr1 72.54(17)
C11 C10 C14 108.2(3)
C11 C10 Zr1 74.48(17)
C14 C10 Zr1 75.62(18)
C10 C11 C12 107.7(3)
C10 C11 Zr1 72.87(17)
C12 C11 Zr1 74.01(17)
C13 C12 C11 107.2(3)
C13 C12 Zr1 74.48(17)
C11 C12 Zr1 73.27(17)
C14 C13 C12 109.2(3)
C14 C13 Zr1 74.24(17)
C12 C13 Zr1 73.28(17)
C13 C14 C10 107.7(3)
C13 C14 Zr1 74.00(18)
C10 C14 Zr1 71.84(17)
N3 C15 C17 115.7(3)
N3 C15 C16 122.3(3)
C17 C15 C16 122.0(3)
C22 C17 C18 121.7(3)
C22 C17 C15 115.7(3)
C18 C17 C15 122.6(3)
C19 C18 C17 120.3(3)
C20 C19 C18 119.2(3)
C19 C20 C21 121.0(3)
C20 C21 C22 122.0(3)
C17 C22 C21 115.7(3)
C17 C22 Zr1 116.7(2)
C21 C22 Zr1 127.5(2)
C102 C101 C106 113.2(3)
C102 C101 B1 119.4(3)
C106 C101 B1 127.2(3)
F102 C102 C103 115.7(3)
F102 C102 C101 119.5(3)
C103 C102 C101 124.8(3)
F103 C103 C102 120.7(3)
F103 C103 C104 120.2(3)
C102 C103 C104 119.2(3)
F104 C104 C105 121.1(3)
F104 C104 C103 120.1(3)
C105 C104 C103 118.8(3)
F105 C105 C104 119.6(3)
F105 C105 C106 120.0(3)
C104 C105 C106 120.4(3)
F106 C106 C105 115.2(3)
F106 C106 C101 121.3(3)
C105 C106 C101 123.5(3)
C112 C107 C108 112.8(3)
C112 C107 B1 127.5(3)
C108 C107 B1 119.7(2)
F108 C108 C109 116.2(3)
F108 C108 C107 119.2(2)
C109 C108 C107 124.6(3)
F109 C109 C110 119.9(3)
F109 C109 C108 120.4(3)
C110 C109 C108 119.7(3)
F110 C110 C111 121.1(3)
F110 C110 C109 120.5(3)
C111 C110 C109 118.4(3)
F111 C111 C110 119.3(3)
F111 C111 C112 120.4(3)
C110 C111 C112 120.3(3)
F112 C112 C111 115.1(3)
F112 C112 C107 120.7(2)
C111 C112 C107 124.2(3)
C114 C113 C118 112.4(3)
C114 C113 B1 127.9(3)
C118 C113 B1 119.6(3)
F114 C114 C113 120.9(3)
F114 C114 C115 115.0(3)
C113 C114 C115 124.1(3)
F115 C115 C116 119.7(3)
F115 C115 C114 120.5(3)
C116 C115 C114 119.8(3)
F116 C116 C115 120.1(3)
F116 C116 C117 120.8(3)
C115 C116 C117 119.1(3)
F117 C117 C118 120.9(3)
F117 C117 C116 120.1(3)
C118 C117 C116 119.0(3)
F118 C118 C117 116.2(3)
F118 C118 C113 118.4(3)
C117 C118 C113 125.3(3)

loop_
_geom_bond_atom_site_label_1
_geom_bond_atom_site_label_2
_geom_bond_distance
Zr1 N3 2.299(3)
Zr1 N2 2.312(3)
Zr1 C22 2.367(3)
Zr1 C10 2.478(3)
Zr1 C5 2.486(3)
Zr1 C7 2.491(3)
Zr1 C11 2.499(3)
Zr1 C6 2.501(3)
Zr1 C12 2.508(3)
Zr1 C8 2.511(3)
Zr1 C9 2.515(3)
Zr1 C13 2.524(3)
F102 C102 1.357(3)
F103 C103 1.352(4)
F104 C104 1.348(4)
F105 C105 1.349(4)
F106 C106 1.347(4)
F108 C108 1.357(3)
F109 C109 1.354(3)
F110 C110 1.345(3)
F111 C111 1.353(3)
F112 C112 1.359(3)
F114 C114 1.350(3)
F115 C115 1.347(4)
F116 C116 1.351(4)
F117 C117 1.344(4)
F118 C118 1.352(3)
N1 C1 1.335(3)
N1 B1 1.554(4)
C3 C1 1.373(4)
C3 C4 1.401(4)
N2 C4 1.151(4)
N3 C15 1.293(4)
B1 C113 1.649(4)
B1 C107 1.660(4)
B1 C101 1.665(4)
C1 C2 1.502(4)
C5 C6 1.403(5)
C5 C9 1.405(4)
C6 C7 1.387(5)
C7 C8 1.402(5)
C8 C9 1.389(5)
C10 C11 1.399(4)
C10 C14 1.403(5)
C11 C12 1.410(4)
C12 C13 1.397(5)
C13 C14 1.382(4)
C15 C17 1.454(4)
C15 C16 1.485(5)
C17 C22 1.399(4)
C17 C18 1.408(4)
C18 C19 1.372(5)
C19 C20 1.370(5)
C20 C21 1.385(4)
C21 C22 1.408(4)
C101 C102 1.375(4)
C101 C106 1.398(4)
C102 C103 1.371(4)
C103 C104 1.375(5)
C104 C105 1.358(5)
C105 C106 1.368(4)
C107 C112 1.379(4)
C107 C108 1.388(4)
C108 C109 1.369(4)
C109 C110 1.369(4)
C110 C111 1.357(4)
C111 C112 1.376(4)
C113 C114 1.382(4)
C113 C118 1.393(4)
C114 C115 1.385(4)
C115 C116 1.362(5)
C116 C117 1.369(5)
C117 C118 1.367(4)
